data_7122979
loop_
_publ_author_name
'Yang, Yu-Dong'
'Gong, Han-Yuan'

_publ_section_title
;
 Heating Activated Isomeric All-hydrocarbon Molecular Receptors for
 Fullerene Separation
;
_journal_name_full 'Chemical Communications'
_journal_paper_doi 10.1039/C8CC09911A
_journal_year 2019
_chemical_formula_sum 'C72 H80 O2'
_chemical_formula_weight 977.36
_chemical_name_systematic
;
 ?
;
_space_group_crystal_system monoclinic
_space_group_IT_number 14
_space_group_name_Hall '-P 2ybc'
_space_group_name_H-M_alt 'P 1 21/c 1'
_symmetry_space_group_name_Hall '-P 2ybc'
_symmetry_space_group_name_H-M 'P 1 21/c 1'
_atom_sites_solution_hydrogens geom
_audit_creation_method SHELXL-2014
_audit_update_record
;
2018-08-03 deposited with the CCDC.    2019-02-13 downloaded from the CCDC.
;
_cell_angle_alpha 90
_cell_angle_beta 100.066(3)
_cell_angle_gamma 90
_cell_formula_units_Z 4
_cell_length_a 15.5945(5)
_cell_length_b 32.7430(11)
_cell_length_c 11.5345(4)
_cell_measurement_reflns_used 9235
_cell_measurement_temperature 100.00(10)
_cell_measurement_theta_max 62.498
_cell_measurement_theta_min 3.947
_cell_volume 5799.0(3)
_computing_cell_refinement 'CrysAlisPro 1.171.39.32a (Rigaku OD, 2017)'
_computing_data_collection 'CrysAlisPro 1.171.39.32a (Rigaku OD, 2017)'
_computing_data_reduction 'CrysAlisPro 1.171.39.32a (Rigaku OD, 2017)'
_computing_structure_refinement 'SHELXL-2014 (Sheldrick, 2014)'
_computing_structure_solution 'SHELXL-2014 (Sheldrick, 2014)'
_diffrn_ambient_temperature 100.00(10)
_diffrn_detector_area_resol_mean 5.3127
_diffrn_measured_fraction_theta_full 0.879
_diffrn_measured_fraction_theta_max 1.000
_diffrn_measurement_device_type 'SuperNova, Dual, Cu at home/near, AtlasS2'
_diffrn_measurement_method '\w scans'
_diffrn_radiation_type CuK\a
_diffrn_radiation_wavelength 1.54184
_diffrn_reflns_av_R_equivalents 0.0375
_diffrn_reflns_av_unetI/netI 0.0460
_diffrn_reflns_Laue_measured_fraction_full 0.879
_diffrn_reflns_Laue_measured_fraction_max 1.000
_diffrn_reflns_limit_h_max 17
_diffrn_reflns_limit_h_min -13
_diffrn_reflns_limit_k_max 33
_diffrn_reflns_limit_k_min -37
_diffrn_reflns_limit_l_max 10
_diffrn_reflns_limit_l_min -13
_diffrn_reflns_number 19987
_diffrn_reflns_point_group_measured_fraction_full 0.879
_diffrn_reflns_point_group_measured_fraction_max 1.000
_diffrn_reflns_theta_full 67.684
_diffrn_reflns_theta_max 62.498
_diffrn_reflns_theta_min 3.947
_exptl_absorpt_coefficient_mu 0.492
_exptl_absorpt_correction_T_max 1.00000
_exptl_absorpt_correction_T_min 0.79583
_exptl_absorpt_correction_type multi-scan
_exptl_crystal_colour colourless
_exptl_crystal_density_diffrn 1.119
_exptl_crystal_description block
_exptl_crystal_F_000 2112
_exptl_crystal_size_max 0.160
_exptl_crystal_size_mid 0.130
_exptl_crystal_size_min 0.110
_refine_diff_density_max 0.665
_refine_diff_density_min -0.529
_refine_diff_density_rms 0.066
_refine_ls_extinction_method none
_refine_ls_goodness_of_fit_ref 1.020
_refine_ls_hydrogen_treatment constr
_refine_ls_matrix_type full
_refine_ls_number_parameters 691
_refine_ls_number_reflns 9235
_refine_ls_number_restraints 36
_refine_ls_restrained_S_all 1.043
_refine_ls_R_factor_all 0.1107
_refine_ls_R_factor_gt 0.0960
_refine_ls_shift/su_max 0.000
_refine_ls_shift/su_mean 0.000
_refine_ls_structure_factor_coef Fsqd
_refine_ls_weighting_details 'w=1/[\s^2^(Fo^2^)+(0.0500P)^2^+20.0000P] where P=(Fo^2^+2Fc^2^)/3'
_refine_ls_weighting_scheme calc
_refine_ls_wR_factor_gt 0.2126
_refine_ls_wR_factor_ref 0.2223
_reflns_Friedel_coverage 0.000
_reflns_number_gt 7573
_reflns_number_total 9235
_reflns_threshold_expression 'I > 2\s(I)'
_cod_data_source_file c8cc09911a9.cif
_cod_data_source_block b
_cod_database_code 7122979
_shelx_space_group_comment
;
The symmetry employed for this shelxl refinement is uniquely defined
by the following loop, which should always be used as a source of
symmetry information in preference to the above space-group names.
They are only intended as comments.
;
_shelxl_version_number 2014-3

loop_
_space_group_symop_operation_xyz
'x, y, z'
'-x, y+1/2, -z+1/2'
'-x, -y, -z'
'x, -y-1/2, z-1/2'

loop_
_atom_site_label
_atom_site_type_symbol
_atom_site_fract_x
_atom_site_fract_y
_atom_site_fract_z
_atom_site_U_iso_or_equiv
_atom_site_adp_type
_atom_site_occupancy
_atom_site_site_symmetry_order
_atom_site_calc_flag
_atom_site_refinement_flags_posn
_atom_site_refinement_flags_adp
_atom_site_refinement_flags_occupancy
_atom_site_disorder_assembly
_atom_site_disorder_group
C1 C 0.2296(2) 0.30032(13) 0.0959(3) 0.0305(8) Uani 1 1 d . . . . .
H1A H 0.2288 0.3285 0.1060 0.037 Uiso 1 1 calc R U . . .
C2 C 0.3096(2) 0.28041(13) 0.1039(3) 0.0306(9) Uani 1 1 d . . . . .
C3 C 0.3110(2) 0.23812(13) 0.0877(3) 0.0322(9) Uani 1 1 d . . . . .
C4 C 0.2323(2) 0.21746(13) 0.0642(3) 0.0333(9) Uani 1 1 d . . . . .
H4A H 0.2330 0.1893 0.0530 0.040 Uiso 1 1 calc R U . . .
C5 C 0.1520(2) 0.23695(13) 0.0565(3) 0.0317(9) Uani 1 1 d . . . . .
C6 C 0.1513(2) 0.27912(13) 0.0733(3) 0.0301(9) Uani 1 1 d . . . . .
C7 C 0.3961(3) 0.21557(14) 0.0965(4) 0.0391(10) Uani 1 1 d . . . . .
H7A H 0.4435 0.2346 0.1131 0.059 Uiso 1 1 calc R U . . .
H7B H 0.4008 0.1958 0.1586 0.059 Uiso 1 1 calc R U . . .
H7C H 0.3982 0.2020 0.0233 0.059 Uiso 1 1 calc R U . . .
C8 C 0.0688(2) 0.21282(14) 0.0322(4) 0.0392(10) Uani 1 1 d . . . . .
H8A H 0.0820 0.1845 0.0232 0.059 Uiso 1 1 calc R U . . .
H8B H 0.0379 0.2159 0.0967 0.059 Uiso 1 1 calc R U . . .
H8C H 0.0333 0.2226 -0.0389 0.059 Uiso 1 1 calc R U . . .
C9 C 0.0331(2) 0.30706(12) 0.1712(3) 0.0316(9) Uani 1 1 d . . . . .
H9A H 0.0669 0.2997 0.2429 0.038 Uiso 1 1 calc R U . . .
C10 C 0.0663(2) 0.30070(12) 0.0677(3) 0.0312(9) Uani 1 1 d . . . . .
C11 C 0.0159(2) 0.31250(13) -0.0397(3) 0.0346(9) Uani 1 1 d . . . . .
C12 C -0.0655(3) 0.32919(14) -0.0396(3) 0.0384(10) Uani 1 1 d . . . . .
H12A H -0.0986 0.3370 -0.1112 0.046 Uiso 1 1 calc R U . . .
C13 C -0.1003(2) 0.33496(13) 0.0629(3) 0.0355(9) Uani 1 1 d . . . . .
C14 C -0.0486(2) 0.32400(13) 0.1704(3) 0.0319(9) Uani 1 1 d . . . . .
C15 C 0.0503(3) 0.30729(15) -0.1542(3) 0.0443(11) Uani 1 1 d . . . . .
H15A H 0.1073 0.2953 -0.1381 0.067 Uiso 1 1 calc R U . . .
H15B H 0.0119 0.2898 -0.2062 0.067 Uiso 1 1 calc R U . . .
H15C H 0.0534 0.3335 -0.1907 0.067 Uiso 1 1 calc R U . . .
C16 C -0.1899(3) 0.35253(15) 0.0573(4) 0.0448(11) Uani 1 1 d . . . . .
H16A H -0.2150 0.3581 -0.0232 0.067 Uiso 1 1 calc R U . . .
H16B H -0.2258 0.3333 0.0897 0.067 Uiso 1 1 calc R U . . .
H16C H -0.1861 0.3774 0.1018 0.067 Uiso 1 1 calc R U . . .
C17 C -0.0528(2) 0.36435(12) 0.3529(3) 0.0324(9) Uani 1 1 d . . . . .
H17A H -0.0154 0.3828 0.3257 0.039 Uiso 1 1 calc R U . . .
C18 C -0.0809(2) 0.33013(12) 0.2846(3) 0.0302(9) Uani 1 1 d . . . . .
C19 C -0.1362(2) 0.30214(13) 0.3255(3) 0.0328(9) Uani 1 1 d . . . . .
C20 C -0.1621(2) 0.30992(13) 0.4340(3) 0.0329(9) Uani 1 1 d . . . . .
H20A H -0.1986 0.2913 0.4619 0.039 Uiso 1 1 calc R U . . .
C21 C -0.1357(2) 0.34408(13) 0.5010(3) 0.0324(9) Uani 1 1 d . . . . .
C22 C -0.0790(2) 0.37183(12) 0.4611(3) 0.0317(9) Uani 1 1 d . . . . .
C23 C -0.1669(3) 0.26387(14) 0.2580(4) 0.0410(10) Uani 1 1 d . . . . .
H23A H -0.2042 0.2487 0.3003 0.062 Uiso 1 1 calc R U . . .
H23B H -0.1986 0.2711 0.1817 0.062 Uiso 1 1 calc R U . . .
H23C H -0.1175 0.2474 0.2489 0.062 Uiso 1 1 calc R U . . .
C24 C -0.1674(3) 0.35089(14) 0.6168(3) 0.0390(10) Uani 1 1 d . . . . .
H24A H -0.1432 0.3758 0.6521 0.058 Uiso 1 1 calc R U . . .
H24B H -0.2298 0.3527 0.6025 0.058 Uiso 1 1 calc R U . . .
H24C H -0.1492 0.3285 0.6690 0.058 Uiso 1 1 calc R U . . .
C25 C 0.0348(2) 0.40647(13) 0.6077(4) 0.0343(9) Uani 1 1 d . . . . .
H25A H 0.0677 0.3827 0.6097 0.041 Uiso 1 1 calc R U . . .
C26 C -0.0453(2) 0.40836(13) 0.5328(4) 0.0361(9) Uani 1 1 d . . . . .
C27 C -0.0942(3) 0.44431(14) 0.5269(4) 0.0422(10) Uani 1 1 d . . . . .
C28 C -0.0609(3) 0.47657(15) 0.5980(5) 0.0513(12) Uani 1 1 d . . . . .
H28A H -0.0930 0.5006 0.5938 0.062 Uiso 1 1 calc R U . . .
C29 C 0.0184(3) 0.47491(14) 0.6758(5) 0.0488(12) Uani 1 1 d . . . . .
C30 C 0.0673(3) 0.43924(13) 0.6804(4) 0.0405(10) Uani 1 1 d . . . . .
C31 C -0.1816(3) 0.44793(16) 0.4462(5) 0.0541(13) Uani 1 1 d . . . . .
H31A H -0.1945 0.4229 0.4036 0.081 Uiso 1 1 calc R U . . .
H31B H -0.2260 0.4533 0.4923 0.081 Uiso 1 1 calc R U . . .
H31C H -0.1797 0.4699 0.3917 0.081 Uiso 1 1 calc R U . . .
C32 C 0.0473(3) 0.51144(16) 0.7526(5) 0.0632(15) Uani 1 1 d . . . . .
H32A H 0.0046 0.5328 0.7360 0.095 Uiso 1 1 calc R U . . .
H32B H 0.0533 0.5037 0.8340 0.095 Uiso 1 1 calc R U . . .
H32C H 0.1023 0.5211 0.7369 0.095 Uiso 1 1 calc R U . . .
C33 C 0.2311(2) 0.44030(13) 0.7193(4) 0.0413(10) Uani 1 1 d . . . . .
H33A H 0.2284 0.4459 0.6397 0.050 Uiso 1 1 calc R U . . .
C34 C 0.1536(2) 0.43481(13) 0.7615(4) 0.0397(10) Uani 1 1 d . . . . .
C35 C 0.1576(3) 0.42503(14) 0.8812(4) 0.0459(11) Uani 1 1 d . . . . .
C36 C 0.2393(3) 0.42200(14) 0.9519(4) 0.0461(11) Uani 1 1 d . . . . .
H36A H 0.2422 0.4150 1.0307 0.055 Uiso 1 1 calc R U . . .
C37 C 0.3170(3) 0.42889(14) 0.9109(4) 0.0459(11) Uani 1 1 d . . . . .
C38 C 0.3125(3) 0.43775(13) 0.7909(4) 0.0406(10) Uani 1 1 d . . . . .
C39 C 0.0761(3) 0.41813(17) 0.9334(5) 0.0558(13) Uani 1 1 d . . . . .
H39A H 0.0257 0.4213 0.8731 0.084 Uiso 1 1 calc R U . . .
H39B H 0.0770 0.3910 0.9652 0.084 Uiso 1 1 calc R U . . .
H39C H 0.0740 0.4377 0.9949 0.084 Uiso 1 1 calc R U . . .
C40 C 0.4024(3) 0.42788(17) 0.9955(4) 0.0556(13) Uani 1 1 d . . . . .
H40A H 0.3920 0.4213 1.0730 0.083 Uiso 1 1 calc R U . . .
H40B H 0.4396 0.4076 0.9705 0.083 Uiso 1 1 calc R U . . .
H40C H 0.4300 0.4541 0.9968 0.083 Uiso 1 1 calc R U . . .
C41 C 0.4321(2) 0.40985(13) 0.6957(3) 0.0341(9) Uani 1 1 d . . . . .
H41A H 0.4075 0.3842 0.7009 0.041 Uiso 1 1 calc R U . . .
C42 C 0.3936(2) 0.44343(13) 0.7398(4) 0.0390(10) Uani 1 1 d . . . . .
C43 C 0.4314(3) 0.48194(14) 0.7333(4) 0.0460(11) Uani 1 1 d . . . . .
C44 C 0.5053(3) 0.48476(14) 0.6806(5) 0.0488(12) Uani 1 1 d . . . . .
H44A H 0.5304 0.5103 0.6756 0.059 Uiso 1 1 calc R U . . .
C45 C 0.5431(2) 0.45123(13) 0.6353(4) 0.0415(10) Uani 1 1 d . . . . .
C46 C 0.5063(2) 0.41307(12) 0.6438(3) 0.0322(9) Uani 1 1 d . . . . .
C47 C 0.3942(3) 0.51957(15) 0.7819(6) 0.0616(15) Uani 1 1 d . . . . .
H47A H 0.4287 0.5429 0.7695 0.092 Uiso 1 1 calc R U . . .
H47B H 0.3354 0.5236 0.7423 0.092 Uiso 1 1 calc R U . . .
H47C H 0.3950 0.5161 0.8647 0.092 Uiso 1 1 calc R U . . .
C48 C 0.6231(3) 0.45627(14) 0.5790(5) 0.0527(13) Uani 1 1 d . . . . .
H48A H 0.6395 0.4846 0.5807 0.079 Uiso 1 1 calc R U . . .
H48B H 0.6701 0.4405 0.6218 0.079 Uiso 1 1 calc R U . . .
H48C H 0.6105 0.4470 0.4989 0.079 Uiso 1 1 calc R U . . .
C49 C 0.5186(2) 0.36946(12) 0.4710(3) 0.0295(8) Uani 1 1 d . . . . .
H49A H 0.4882 0.3898 0.4248 0.035 Uiso 1 1 calc R U . . .
C50 C 0.5401(2) 0.37552(12) 0.5928(3) 0.0283(8) Uani 1 1 d . . . . .
C51 C 0.5891(2) 0.34543(12) 0.6609(3) 0.0293(8) Uani 1 1 d . . . . .
C52 C 0.6130(2) 0.31059(12) 0.6054(3) 0.0296(8) Uani 1 1 d . . . . .
H52A H 0.6462 0.2909 0.6509 0.035 Uiso 1 1 calc R U . . .
C53 C 0.5895(2) 0.30394(12) 0.4846(3) 0.0284(8) Uani 1 1 d . . . . .
C54 C 0.5410(2) 0.33439(12) 0.4171(3) 0.0258(8) Uani 1 1 d . . . . .
C55 C 0.6181(3) 0.35026(14) 0.7920(3) 0.0402(10) Uani 1 1 d . . . . .
H55A H 0.5967 0.3757 0.8171 0.060 Uiso 1 1 calc R U . . .
H55B H 0.5956 0.3281 0.8322 0.060 Uiso 1 1 calc R U . . .
H55C H 0.6806 0.3501 0.8102 0.060 Uiso 1 1 calc R U . . .
C56 C 0.6117(3) 0.26435(12) 0.4309(4) 0.0353(9) Uani 1 1 d . . . . .
H56A H 0.5908 0.2650 0.3475 0.053 Uiso 1 1 calc R U . . .
H56B H 0.6737 0.2607 0.4455 0.053 Uiso 1 1 calc R U . . .
H56C H 0.5847 0.2421 0.4653 0.053 Uiso 1 1 calc R U . . .
C57 C 0.4298(2) 0.30917(12) 0.2525(3) 0.0297(8) Uani 1 1 d . . . . .
H57A H 0.3998 0.2994 0.3098 0.036 Uiso 1 1 calc R U . . .
C58 C 0.5088(2) 0.32873(12) 0.2882(3) 0.0275(8) Uani 1 1 d . . . . .
C59 C 0.5546(2) 0.34312(12) 0.2024(3) 0.0299(8) Uani 1 1 d . . . . .
C60 C 0.5187(2) 0.33704(13) 0.0847(3) 0.0340(9) Uani 1 1 d . . . . .
H60A H 0.5496 0.3462 0.0276 0.041 Uiso 1 1 calc R U . . .
C61 C 0.4391(2) 0.31797(13) 0.0482(3) 0.0336(9) Uani 1 1 d . . . . .
C62 C 0.3931(2) 0.30341(12) 0.1339(3) 0.0313(9) Uani 1 1 d . . . . .
C63 C 0.6410(2) 0.36449(13) 0.2374(3) 0.0343(9) Uani 1 1 d . . . . .
H63A H 0.6554 0.3659 0.3217 0.051 Uiso 1 1 calc R U . . .
H63B H 0.6854 0.3495 0.2075 0.051 Uiso 1 1 calc R U . . .
H63C H 0.6372 0.3916 0.2053 0.051 Uiso 1 1 calc R U . . .
C64 C 0.4012(3) 0.31349(16) -0.0813(3) 0.0439(11) Uani 1 1 d . . . . .
H64A H 0.3462 0.2996 -0.0897 0.066 Uiso 1 1 calc R U . . .
H64B H 0.3929 0.3400 -0.1168 0.066 Uiso 1 1 calc R U . . .
H64C H 0.4405 0.2980 -0.1195 0.066 Uiso 1 1 calc R U . . .
C65 C 0.3091(4) 0.42806(19) 0.3813(10) 0.065(2) Uani 0.67 1 d D . P A 1
H65A H 0.3533 0.4375 0.4456 0.078 Uiso 0.67 1 calc R U P A 1
H65B H 0.3311 0.4311 0.3082 0.078 Uiso 0.67 1 calc R U P A 1
C66 C 0.2857(5) 0.3839(2) 0.3999(10) 0.0720(17) Uani 0.67 1 d D . P A 1
H66A H 0.3200 0.3657 0.3600 0.086 Uiso 0.67 1 calc R U P A 1
H66B H 0.2959 0.3772 0.4831 0.086 Uiso 0.67 1 calc R U P A 1
C67 C 0.1930(5) 0.3803(2) 0.3499(11) 0.0720(17) Uani 0.67 1 d D . P A 1
H67A H 0.1627 0.3653 0.4030 0.086 Uiso 0.67 1 calc R U P A 1
H67B H 0.1854 0.3660 0.2752 0.086 Uiso 0.67 1 calc R U P A 1
C68 C 0.1583(4) 0.4226(2) 0.3330(11) 0.0720(17) Uani 0.67 1 d D . P A 1
H68A H 0.1105 0.4262 0.3757 0.086 Uiso 0.67 1 calc R U P A 1
H68B H 0.1369 0.4276 0.2502 0.086 Uiso 0.67 1 calc R U P A 1
C69 C 0.7527(14) 0.4226(7) 0.836(3) 0.084(2) Uani 0.5 1 d D . P B 1
H69A H 0.7571 0.3938 0.8552 0.100 Uiso 0.5 1 calc R U P B 1
H69B H 0.7238 0.4256 0.7550 0.100 Uiso 0.5 1 calc R U P B 1
C70 C 0.8403(9) 0.4413(4) 0.8527(19) 0.084(2) Uani 0.5 1 d D . P B 1
H70A H 0.8647 0.4392 0.7811 0.100 Uiso 0.5 1 calc R U P B 1
H70B H 0.8793 0.4278 0.9160 0.100 Uiso 0.5 1 calc R U P B 1
C71 C 0.8272(7) 0.4851(3) 0.8826(15) 0.084(2) Uani 0.5 1 d D . P B 1
H71A H 0.8315 0.5026 0.8160 0.100 Uiso 0.5 1 calc R U P B 1
H71B H 0.8706 0.4936 0.9491 0.100 Uiso 0.5 1 calc R U P B 1
C72 C 0.7375(7) 0.4871(3) 0.9128(14) 0.084(2) Uani 0.5 1 d D . P B 1
H72A H 0.6997 0.5031 0.8540 0.100 Uiso 0.5 1 calc R U P B 1
H72B H 0.7398 0.5003 0.9886 0.100 Uiso 0.5 1 calc R U P B 1
O1 O 0.2291(3) 0.45111(16) 0.3773(8) 0.098(2) Uani 0.67 1 d D . P A 1
O2 O 0.7020(6) 0.4444(3) 0.9170(11) 0.084(2) Uani 0.5 1 d D . P B 1
C65A C 0.1545(8) 0.4079(8) 0.2710(12) 0.084(3) Uani 0.33 1 d D . P C 2
H65C H 0.1162 0.4314 0.2682 0.100 Uiso 0.33 1 calc R U P C 2
H65D H 0.1221 0.3855 0.2293 0.100 Uiso 0.33 1 calc R U P C 2
C66A C 0.1885(9) 0.3960(8) 0.3969(12) 0.084(3) Uani 0.33 1 d D . P C 2
H66C H 0.1684 0.4153 0.4500 0.100 Uiso 0.33 1 calc R U P C 2
H66D H 0.1673 0.3691 0.4127 0.100 Uiso 0.33 1 calc R U P C 2
C67A C 0.2856(10) 0.3959(8) 0.4155(13) 0.084(3) Uani 0.33 1 d D . P C 2
H67C H 0.3074 0.3682 0.4261 0.100 Uiso 0.33 1 calc R U P C 2
H67D H 0.3091 0.4115 0.4853 0.100 Uiso 0.33 1 calc R U P C 2
C68A C 0.3128(8) 0.4149(8) 0.3075(12) 0.084(3) Uani 0.33 1 d D . P C 2
H68C H 0.3557 0.3980 0.2791 0.100 Uiso 0.33 1 calc R U P C 2
H68D H 0.3377 0.4418 0.3260 0.100 Uiso 0.33 1 calc R U P C 2
C69A C 0.7012(8) 0.4612(5) 0.9059(12) 0.103(6) Uani 0.5 1 d D . P D 2
H69C H 0.6879 0.4866 0.8634 0.124 Uiso 0.5 1 calc R U P D 2
H69D H 0.6484 0.4499 0.9266 0.124 Uiso 0.5 1 calc R U P D 2
C70A C 0.7720(5) 0.4665(3) 1.0126(7) 0.0397(19) Uani 0.5 1 d D . P D 2
H70C H 0.7734 0.4436 1.0664 0.048 Uiso 0.5 1 calc R U P D 2
H70D H 0.7642 0.4916 1.0542 0.048 Uiso 0.5 1 calc R U P D 2
C71A C 0.8534(6) 0.4680(5) 0.9592(11) 0.098(5) Uani 0.5 1 d D . P D 2
H71C H 0.8747 0.4958 0.9572 0.118 Uiso 0.5 1 calc R U P D 2
H71D H 0.8989 0.4512 1.0035 0.118 Uiso 0.5 1 calc R U P D 2
C72A C 0.8255(10) 0.4516(5) 0.8362(12) 0.103(6) Uani 0.5 1 d D . P D 2
H72C H 0.8161 0.4738 0.7800 0.124 Uiso 0.5 1 calc R U P D 2
H72D H 0.8700 0.4337 0.8154 0.124 Uiso 0.5 1 calc R U P D 2
O1A O 0.2318(7) 0.4180(5) 0.2166(8) 0.084(3) Uani 0.33 1 d D . P C 2
O2A O 0.7482(6) 0.4299(4) 0.8348(9) 0.051(3) Uani 0.5 1 d D . P D 2

loop_
_atom_site_aniso_label
_atom_site_aniso_U_11
_atom_site_aniso_U_22
_atom_site_aniso_U_33
_atom_site_aniso_U_23
_atom_site_aniso_U_13
_atom_site_aniso_U_12
C1 0.027(2) 0.044(2) 0.0219(18) 0.0007(17) 0.0078(15) 0.0010(17)
C2 0.0261(19) 0.048(2) 0.0189(18) -0.0016(17) 0.0065(15) 0.0003(17)
C3 0.027(2) 0.051(3) 0.0186(18) -0.0037(17) 0.0043(15) 0.0018(17)
C4 0.032(2) 0.044(2) 0.0245(19) -0.0060(17) 0.0057(16) 0.0000(17)
C5 0.0246(19) 0.049(2) 0.0210(18) -0.0017(17) 0.0034(15) -0.0009(17)
C6 0.0225(19) 0.049(2) 0.0194(18) 0.0030(17) 0.0058(14) 0.0016(17)
C7 0.030(2) 0.055(3) 0.031(2) -0.0070(19) 0.0034(17) 0.0025(19)
C8 0.028(2) 0.057(3) 0.032(2) -0.006(2) 0.0031(17) -0.0060(19)
C9 0.0227(19) 0.049(2) 0.0225(19) 0.0014(17) 0.0010(15) -0.0017(17)
C10 0.0209(18) 0.046(2) 0.0269(19) -0.0009(17) 0.0050(15) -0.0033(16)
C11 0.029(2) 0.054(3) 0.0218(19) 0.0026(18) 0.0069(16) 0.0001(18)
C12 0.030(2) 0.062(3) 0.0218(19) 0.0095(19) 0.0010(16) 0.0018(19)
C13 0.026(2) 0.054(3) 0.026(2) 0.0032(18) 0.0051(16) 0.0033(18)
C14 0.0254(19) 0.046(2) 0.0260(19) 0.0011(17) 0.0087(15) -0.0008(17)
C15 0.040(2) 0.069(3) 0.025(2) 0.005(2) 0.0095(18) 0.008(2)
C16 0.033(2) 0.071(3) 0.030(2) 0.005(2) 0.0055(18) 0.011(2)
C17 0.0188(18) 0.045(2) 0.035(2) 0.0071(18) 0.0081(15) 0.0041(16)
C18 0.0212(18) 0.048(2) 0.0213(18) 0.0025(17) 0.0032(14) 0.0048(16)
C19 0.0220(19) 0.049(2) 0.028(2) 0.0011(18) 0.0044(15) 0.0020(17)
C20 0.0223(19) 0.049(2) 0.028(2) 0.0023(18) 0.0058(15) -0.0011(17)
C21 0.0195(18) 0.051(2) 0.0267(19) 0.0034(18) 0.0048(15) 0.0052(17)
C22 0.0187(18) 0.044(2) 0.033(2) -0.0008(18) 0.0043(15) 0.0045(16)
C23 0.032(2) 0.058(3) 0.033(2) -0.008(2) 0.0073(17) -0.0077(19)
C24 0.031(2) 0.058(3) 0.028(2) -0.0036(19) 0.0073(17) 0.0014(19)
C25 0.0232(19) 0.041(2) 0.040(2) -0.0080(18) 0.0091(17) 0.0030(16)
C26 0.0230(19) 0.047(2) 0.041(2) -0.0033(19) 0.0130(17) 0.0009(17)
C27 0.029(2) 0.048(3) 0.053(3) -0.005(2) 0.0154(19) 0.0040(19)
C28 0.032(2) 0.047(3) 0.078(4) -0.004(3) 0.019(2) 0.012(2)
C29 0.036(2) 0.042(3) 0.073(3) -0.018(2) 0.023(2) -0.0004(19)
C30 0.028(2) 0.045(2) 0.051(3) -0.013(2) 0.0148(19) -0.0009(18)
C31 0.031(2) 0.065(3) 0.068(3) 0.004(3) 0.011(2) 0.014(2)
C32 0.045(3) 0.053(3) 0.095(4) -0.029(3) 0.021(3) -0.001(2)
C33 0.026(2) 0.043(2) 0.055(3) -0.022(2) 0.0077(19) -0.0009(17)
C34 0.026(2) 0.041(2) 0.052(3) -0.025(2) 0.0089(18) -0.0024(17)
C35 0.031(2) 0.048(3) 0.060(3) -0.028(2) 0.011(2) -0.0052(19)
C36 0.037(2) 0.055(3) 0.047(3) -0.022(2) 0.009(2) -0.003(2)
C37 0.031(2) 0.048(3) 0.059(3) -0.025(2) 0.008(2) -0.0014(19)
C38 0.028(2) 0.038(2) 0.056(3) -0.023(2) 0.0102(19) -0.0012(17)
C39 0.034(2) 0.070(3) 0.066(3) -0.028(3) 0.016(2) -0.010(2)
C40 0.038(3) 0.070(3) 0.060(3) -0.027(3) 0.009(2) -0.001(2)
C41 0.026(2) 0.038(2) 0.037(2) -0.0096(18) 0.0025(16) -0.0027(17)
C42 0.023(2) 0.043(2) 0.050(3) -0.016(2) 0.0034(17) -0.0014(17)
C43 0.026(2) 0.042(2) 0.068(3) -0.017(2) 0.002(2) 0.0008(18)
C44 0.027(2) 0.039(2) 0.079(3) -0.011(2) 0.004(2) -0.0075(18)
C45 0.023(2) 0.043(2) 0.057(3) -0.008(2) 0.0052(18) -0.0012(18)
C46 0.0231(19) 0.038(2) 0.034(2) -0.0056(18) 0.0008(16) -0.0003(16)
C47 0.032(2) 0.045(3) 0.107(4) -0.026(3) 0.007(3) 0.001(2)
C48 0.034(2) 0.046(3) 0.082(4) -0.012(3) 0.020(2) -0.010(2)
C49 0.0227(18) 0.035(2) 0.030(2) 0.0051(17) 0.0035(15) -0.0004(15)
C50 0.0190(17) 0.037(2) 0.0287(19) -0.0033(16) 0.0044(15) -0.0018(15)
C51 0.0214(18) 0.043(2) 0.0243(19) -0.0015(17) 0.0049(15) -0.0012(16)
C52 0.0228(18) 0.038(2) 0.028(2) 0.0039(17) 0.0045(15) 0.0018(16)
C53 0.0185(17) 0.039(2) 0.0281(19) 0.0009(17) 0.0056(14) -0.0023(15)
C54 0.0176(17) 0.039(2) 0.0212(18) 0.0008(16) 0.0040(14) -0.0019(15)
C55 0.034(2) 0.058(3) 0.027(2) -0.0052(19) 0.0021(17) 0.0026(19)
C56 0.030(2) 0.043(2) 0.033(2) -0.0013(18) 0.0074(17) 0.0026(17)
C57 0.0258(19) 0.043(2) 0.0229(19) -0.0011(16) 0.0105(15) -0.0016(16)
C58 0.0217(18) 0.037(2) 0.0244(19) -0.0003(16) 0.0050(15) 0.0031(15)
C59 0.0232(18) 0.041(2) 0.0262(19) 0.0034(17) 0.0071(15) 0.0035(16)
C60 0.026(2) 0.051(3) 0.028(2) 0.0068(18) 0.0138(16) 0.0031(17)
C61 0.025(2) 0.051(2) 0.0246(19) 0.0017(18) 0.0053(15) 0.0046(17)
C62 0.0249(19) 0.043(2) 0.0260(19) -0.0004(17) 0.0050(15) 0.0029(16)
C63 0.027(2) 0.046(2) 0.032(2) 0.0053(18) 0.0113(16) -0.0006(17)
C64 0.034(2) 0.075(3) 0.023(2) 0.005(2) 0.0061(17) -0.003(2)
C65 0.038(4) 0.045(4) 0.108(7) 0.017(5) 0.002(4) -0.006(3)
C66 0.042(3) 0.051(3) 0.114(5) 0.006(3) -0.011(3) -0.007(2)
C67 0.042(3) 0.051(3) 0.114(5) 0.006(3) -0.011(3) -0.007(2)
C68 0.042(3) 0.051(3) 0.114(5) 0.006(3) -0.011(3) -0.007(2)
C69 0.072(4) 0.055(4) 0.122(6) -0.012(3) 0.014(4) -0.013(3)
C70 0.072(4) 0.055(4) 0.122(6) -0.012(3) 0.014(4) -0.013(3)
C71 0.072(4) 0.055(4) 0.122(6) -0.012(3) 0.014(4) -0.013(3)
C72 0.072(4) 0.055(4) 0.122(6) -0.012(3) 0.014(4) -0.013(3)
O1 0.055(4) 0.054(4) 0.179(8) -0.005(4) 0.007(4) 0.000(3)
O2 0.072(4) 0.055(4) 0.122(6) -0.012(3) 0.014(4) -0.013(3)
C65A 0.064(5) 0.140(9) 0.047(4) -0.003(5) 0.009(3) -0.001(5)
C66A 0.064(5) 0.140(9) 0.047(4) -0.003(5) 0.009(3) -0.001(5)
C67A 0.064(5) 0.140(9) 0.047(4) -0.003(5) 0.009(3) -0.001(5)
C68A 0.064(5) 0.140(9) 0.047(4) -0.003(5) 0.009(3) -0.001(5)
C69A 0.106(10) 0.094(10) 0.130(12) -0.058(9) 0.074(9) -0.046(8)
C70A 0.044(5) 0.033(4) 0.043(5) -0.010(4) 0.007(4) 0.005(4)
C71A 0.051(7) 0.154(15) 0.091(10) -0.077(10) 0.017(7) -0.015(8)
C72A 0.106(10) 0.094(10) 0.130(12) -0.058(9) 0.074(9) -0.046(8)
O1A 0.064(5) 0.140(9) 0.047(4) -0.003(5) 0.009(3) -0.001(5)
O2A 0.045(4) 0.080(8) 0.031(3) -0.036(4) 0.015(3) -0.033(5)

loop_
_atom_type_symbol
_atom_type_description
_atom_type_scat_dispersion_real
_atom_type_scat_dispersion_imag
_atom_type_scat_source
C C 0.0181 0.0091 'International Tables Vol C Tables 4.2.6.8 and 6.1.1.4'
H H 0.0000 0.0000 'International Tables Vol C Tables 4.2.6.8 and 6.1.1.4'
O O 0.0492 0.0322 'International Tables Vol C Tables 4.2.6.8 and 6.1.1.4'

loop_
_geom_angle_atom_site_label_1
_geom_angle_atom_site_label_2
_geom_angle_atom_site_label_3
_geom_angle
C6 C1 C2 121.7(4)
C6 C1 H1A 119.2
C2 C1 H1A 119.2
C3 C2 C1 119.3(4)
C3 C2 C62 119.8(3)
C1 C2 C62 120.9(4)
C4 C3 C2 118.4(4)
C4 C3 C7 120.9(4)
C2 C3 C7 120.7(4)
C3 C4 C5 122.9(4)
C3 C4 H4A 118.5
C5 C4 H4A 118.5
C6 C5 C4 118.2(4)
C6 C5 C8 121.3(3)
C4 C5 C8 120.5(4)
C5 C6 C1 119.5(3)
C5 C6 C10 119.4(3)
C1 C6 C10 121.1(4)
C3 C7 H7A 109.5
C3 C7 H7B 109.5
H7A C7 H7B 109.5
C3 C7 H7C 109.5
H7A C7 H7C 109.5
H7B C7 H7C 109.5
C5 C8 H8A 109.5
C5 C8 H8B 109.5
H8A C8 H8B 109.5
C5 C8 H8C 109.5
H8A C8 H8C 109.5
H8B C8 H8C 109.5
C14 C9 C10 122.0(3)
C14 C9 H9A 119.0
C10 C9 H9A 119.0
C11 C10 C9 118.7(3)
C11 C10 C6 121.7(3)
C9 C10 C6 119.5(3)
C12 C11 C10 118.8(3)
C12 C11 C15 120.6(3)
C10 C11 C15 120.6(3)
C11 C12 C13 123.2(4)
C11 C12 H12A 118.4
C13 C12 H12A 118.4
C14 C13 C12 117.7(3)
C14 C13 C16 121.5(3)
C12 C13 C16 120.8(3)
C9 C14 C13 119.5(3)
C9 C14 C18 119.7(3)
C13 C14 C18 120.8(3)
C11 C15 H15A 109.5
C11 C15 H15B 109.5
H15A C15 H15B 109.5
C11 C15 H15C 109.5
H15A C15 H15C 109.5
H15B C15 H15C 109.5
C13 C16 H16A 109.5
C13 C16 H16B 109.5
H16A C16 H16B 109.5
C13 C16 H16C 109.5
H16A C16 H16C 109.5
H16B C16 H16C 109.5
C18 C17 C22 122.0(4)
C18 C17 H17A 119.0
C22 C17 H17A 119.0
C19 C18 C17 119.2(3)
C19 C18 C14 122.0(4)
C17 C18 C14 118.8(3)
C18 C19 C20 118.3(4)
C18 C19 C23 122.0(3)
C20 C19 C23 119.7(4)
C21 C20 C19 122.8(4)
C21 C20 H20A 118.6
C19 C20 H20A 118.6
C20 C21 C22 119.0(3)
C20 C21 C24 120.0(4)
C22 C21 C24 121.0(4)
C21 C22 C17 118.6(4)
C21 C22 C26 121.2(3)
C17 C22 C26 120.2(4)
C19 C23 H23A 109.5
C19 C23 H23B 109.5
H23A C23 H23B 109.5
C19 C23 H23C 109.5
H23A C23 H23C 109.5
H23B C23 H23C 109.5
C21 C24 H24A 109.5
C21 C24 H24B 109.5
H24A C24 H24B 109.5
C21 C24 H24C 109.5
H24A C24 H24C 109.5
H24B C24 H24C 109.5
C26 C25 C30 122.0(4)
C26 C25 H25A 119.0
C30 C25 H25A 119.0
C27 C26 C25 119.4(4)
C27 C26 C22 120.6(4)
C25 C26 C22 119.9(4)
C28 C27 C26 118.0(4)
C28 C27 C31 120.6(4)
C26 C27 C31 121.4(4)
C27 C28 C29 123.4(4)
C27 C28 H28A 118.3
C29 C28 H28A 118.3
C30 C29 C28 118.4(4)
C30 C29 C32 122.5(4)
C28 C29 C32 119.1(4)
C29 C30 C25 118.8(4)
C29 C30 C34 121.9(4)
C25 C30 C34 119.3(4)
C27 C31 H31A 109.5
C27 C31 H31B 109.5
H31A C31 H31B 109.5
C27 C31 H31C 109.5
H31A C31 H31C 109.5
H31B C31 H31C 109.5
C29 C32 H32A 109.5
C29 C32 H32B 109.5
H32A C32 H32B 109.5
C29 C32 H32C 109.5
H32A C32 H32C 109.5
H32B C32 H32C 109.5
C38 C33 C34 122.9(4)
C38 C33 H33A 118.5
C34 C33 H33A 118.5
C33 C34 C35 118.7(4)
C33 C34 C30 120.5(4)
C35 C34 C30 120.8(4)
C36 C35 C34 118.0(4)
C36 C35 C39 120.2(5)
C34 C35 C39 121.8(4)
C35 C36 C37 123.5(5)
C35 C36 H36A 118.3
C37 C36 H36A 118.3
C38 C37 C36 118.1(4)
C38 C37 C40 121.9(4)
C36 C37 C40 120.0(5)
C33 C38 C37 118.8(4)
C33 C38 C42 120.3(4)
C37 C38 C42 120.9(4)
C35 C39 H39A 109.5
C35 C39 H39B 109.5
H39A C39 H39B 109.5
C35 C39 H39C 109.5
H39A C39 H39C 109.5
H39B C39 H39C 109.5
C37 C40 H40A 109.5
C37 C40 H40B 109.5
H40A C40 H40B 109.5
C37 C40 H40C 109.5
H40A C40 H40C 109.5
H40B C40 H40C 109.5
C42 C41 C46 122.7(4)
C42 C41 H41A 118.6
C46 C41 H41A 118.6
C43 C42 C41 118.6(4)
C43 C42 C38 121.7(4)
C41 C42 C38 119.6(4)
C42 C43 C44 118.1(4)
C42 C43 C47 121.5(4)
C44 C43 C47 120.5(4)
C45 C44 C43 123.2(4)
C45 C44 H44A 118.4
C43 C44 H44A 118.4
C46 C45 C44 118.5(4)
C46 C45 C48 120.8(4)
C44 C45 C48 120.8(4)
C45 C46 C41 118.9(4)
C45 C46 C50 122.3(3)
C41 C46 C50 118.7(3)
C43 C47 H47A 109.5
C43 C47 H47B 109.5
H47A C47 H47B 109.5
C43 C47 H47C 109.5
H47A C47 H47C 109.5
H47B C47 H47C 109.5
C45 C48 H48A 109.5
C45 C48 H48B 109.5
H48A C48 H48B 109.5
C45 C48 H48C 109.5
H48A C48 H48C 109.5
H48B C48 H48C 109.5
C54 C49 C50 122.4(4)
C54 C49 H49A 118.8
C50 C49 H49A 118.8
C49 C50 C51 118.3(3)
C49 C50 C46 118.2(3)
C51 C50 C46 123.5(3)
C52 C51 C50 118.9(3)
C52 C51 C55 119.3(4)
C50 C51 C55 121.8(4)
C51 C52 C53 122.9(4)
C51 C52 H52A 118.5
C53 C52 H52A 118.5
C52 C53 C54 117.8(3)
C52 C53 C56 120.5(3)
C54 C53 C56 121.6(3)
C49 C54 C53 119.7(3)
C49 C54 C58 119.0(3)
C53 C54 C58 121.3(3)
C51 C55 H55A 109.5
C51 C55 H55B 109.5
H55A C55 H55B 109.5
C51 C55 H55C 109.5
H55A C55 H55C 109.5
H55B C55 H55C 109.5
C53 C56 H56A 109.5
C53 C56 H56B 109.5
H56A C56 H56B 109.5
C53 C56 H56C 109.5
H56A C56 H56C 109.5
H56B C56 H56C 109.5
C58 C57 C62 122.9(3)
C58 C57 H57A 118.6
C62 C57 H57A 118.6
C57 C58 C59 118.9(3)
C57 C58 C54 118.6(3)
C59 C58 C54 122.5(3)
C60 C59 C58 118.3(3)
C60 C59 C63 121.1(3)
C58 C59 C63 120.6(3)
C59 C60 C61 123.1(3)
C59 C60 H60A 118.4
C61 C60 H60A 118.4
C60 C61 C62 118.7(3)
C60 C61 C64 121.1(3)
C62 C61 C64 120.1(3)
C61 C62 C57 118.0(3)
C61 C62 C2 122.8(3)
C57 C62 C2 119.1(3)
C59 C63 H63A 109.5
C59 C63 H63B 109.5
H63A C63 H63B 109.5
C59 C63 H63C 109.5
H63A C63 H63C 109.5
H63B C63 H63C 109.5
C61 C64 H64A 109.5
C61 C64 H64B 109.5
H64A C64 H64B 109.5
C61 C64 H64C 109.5
H64A C64 H64C 109.5
H64B C64 H64C 109.5
O1 C65 C66 105.9(5)
O1 C65 H65A 110.6
C66 C65 H65A 110.6
O1 C65 H65B 110.6
C66 C65 H65B 110.6
H65A C65 H65B 108.7
C67 C66 C65 105.5(6)
C67 C66 H66A 110.6
C65 C66 H66A 110.6
C67 C66 H66B 110.6
C65 C66 H66B 110.6
H66A C66 H66B 108.8
C66 C67 C68 106.8(6)
C66 C67 H67A 110.4
C68 C67 H67A 110.4
C66 C67 H67B 110.4
C68 C67 H67B 110.4
H67A C67 H67B 108.6
C67 C68 O1 108.2(5)
C67 C68 H68A 110.1
O1 C68 H68A 110.1
C67 C68 H68B 110.1
O1 C68 H68B 110.1
H68A C68 H68B 108.4
C70 C69 O2 107.5(11)
C70 C69 H69A 110.2
O2 C69 H69A 110.2
C70 C69 H69B 110.2
O2 C69 H69B 110.2
H69A C69 H69B 108.5
C69 C70 C71 105.3(10)
C69 C70 H70A 110.7
C71 C70 H70A 110.7
C69 C70 H70B 110.7
C71 C70 H70B 110.7
H70A C70 H70B 108.8
C70 C71 C72 105.4(8)
C70 C71 H71A 110.7
C72 C71 H71A 110.7
C70 C71 H71B 110.7
C72 C71 H71B 110.7
H71A C71 H71B 108.8
C71 C72 O2 109.2(8)
C71 C72 H72A 109.8
O2 C72 H72A 109.8
C71 C72 H72B 109.8
O2 C72 H72B 109.8
H72A C72 H72B 108.3
C65 O1 C68 105.7(5)
C72 O2 C69 100.6(11)
C66A C65A O1A 106.8(9)
C66A C65A H65C 110.4
O1A C65A H65C 110.4
C66A C65A H65D 110.4
O1A C65A H65D 110.4
H65C C65A H65D 108.6
C67A C66A C65A 108.5(8)
C67A C66A H66C 110.0
C65A C66A H66C 110.0
C67A C66A H66D 110.0
C65A C66A H66D 110.0
H66C C66A H66D 108.4
C66A C67A C68A 107.6(9)
C66A C67A H67C 110.2
C68A C67A H67C 110.2
C66A C67A H67D 110.2
C68A C67A H67D 110.2
H67C C67A H67D 108.5
C67A C68A O1A 106.2(9)
C67A C68A H68C 110.5
O1A C68A H68C 110.5
C67A C68A H68D 110.5
O1A C68A H68D 110.5
H68C C68A H68D 108.7
C70A C69A O2A 99.1(8)
C70A C69A H69C 112.0
O2A C69A H69C 112.0
C70A C69A H69D 112.0
O2A C69A H69D 112.0
H69C C69A H69D 109.6
C69A C70A C71A 102.6(7)
C69A C70A H70C 111.2
C71A C70A H70C 111.2
C69A C70A H70D 111.2
C71A C70A H70D 111.2
H70C C70A H70D 109.2
C72A C71A C70A 104.3(7)
C72A C71A H71C 110.9
C70A C71A H71C 110.9
C72A C71A H71D 110.9
C70A C71A H71D 110.9
H71C C71A H71D 108.9
O2A C72A C71A 107.4(9)
O2A C72A H72C 110.2
C71A C72A H72C 110.2
O2A C72A H72D 110.2
C71A C72A H72D 110.2
H72C C72A H72D 108.5
C65A O1A C68A 109.6(8)
C72A O2A C69A 98.3(9)

loop_
_geom_bond_atom_site_label_1
_geom_bond_atom_site_label_2
_geom_bond_distance
C1 C6 1.390(5)
C1 C2 1.395(5)
C1 H1A 0.9300
C2 C3 1.398(6)
C2 C62 1.492(5)
C3 C4 1.386(5)
C3 C7 1.506(5)
C4 C5 1.394(5)
C4 H4A 0.9300
C5 C6 1.395(6)
C5 C8 1.503(5)
C6 C10 1.494(5)
C7 H7A 0.9600
C7 H7B 0.9600
C7 H7C 0.9600
C8 H8A 0.9600
C8 H8B 0.9600
C8 H8C 0.9600
C9 C14 1.389(5)
C9 C10 1.398(5)
C9 H9A 0.9300
C10 C11 1.401(5)
C11 C12 1.382(6)
C11 C15 1.520(5)
C12 C13 1.398(5)
C12 H12A 0.9300
C13 C14 1.402(5)
C13 C16 1.501(5)
C14 C18 1.503(5)
C15 H15A 0.9600
C15 H15B 0.9600
C15 H15C 0.9600
C16 H16A 0.9600
C16 H16B 0.9600
C16 H16C 0.9600
C17 C18 1.395(6)
C17 C22 1.402(5)
C17 H17A 0.9300
C18 C19 1.396(5)
C19 C20 1.404(5)
C19 C23 1.509(6)
C20 C21 1.381(6)
C20 H20A 0.9300
C21 C22 1.401(6)
C21 C24 1.519(5)
C22 C26 1.496(6)
C23 H23A 0.9600
C23 H23B 0.9600
C23 H23C 0.9600
C24 H24A 0.9600
C24 H24B 0.9600
C24 H24C 0.9600
C25 C26 1.390(6)
C25 C30 1.401(6)
C25 H25A 0.9300
C26 C27 1.398(6)
C27 C28 1.382(7)
C27 C31 1.514(6)
C28 C29 1.397(7)
C28 H28A 0.9300
C29 C30 1.390(6)
C29 C32 1.510(6)
C30 C34 1.505(6)
C31 H31A 0.9600
C31 H31B 0.9600
C31 H31C 0.9600
C32 H32A 0.9600
C32 H32B 0.9600
C32 H32C 0.9600
C33 C38 1.390(6)
C33 C34 1.392(6)
C33 H33A 0.9300
C34 C35 1.408(7)
C35 C36 1.391(6)
C35 C39 1.515(6)
C36 C37 1.394(6)
C36 H36A 0.9300
C37 C38 1.404(7)
C37 C40 1.507(6)
C38 C42 1.497(6)
C39 H39A 0.9600
C39 H39B 0.9600
C39 H39C 0.9600
C40 H40A 0.9600
C40 H40B 0.9600
C40 H40C 0.9600
C41 C42 1.392(6)
C41 C46 1.396(5)
C41 H41A 0.9300
C42 C43 1.400(6)
C43 C44 1.395(6)
C43 C47 1.510(6)
C44 C45 1.391(6)
C44 H44A 0.9300
C45 C46 1.386(6)
C45 C48 1.513(6)
C46 C50 1.498(5)
C47 H47A 0.9600
C47 H47B 0.9600
C47 H47C 0.9600
C48 H48A 0.9600
C48 H48B 0.9600
C48 H48C 0.9600
C49 C54 1.380(5)
C49 C50 1.400(5)
C49 H49A 0.9300
C50 C51 1.401(5)
C51 C52 1.390(5)
C51 C55 1.509(5)
C52 C53 1.394(5)
C52 H52A 0.9300
C53 C54 1.403(5)
C53 C56 1.503(5)
C54 C58 1.495(5)
C55 H55A 0.9600
C55 H55B 0.9600
C55 H55C 0.9600
C56 H56A 0.9600
C56 H56B 0.9600
C56 H56C 0.9600
C57 C58 1.386(5)
C57 C62 1.400(5)
C57 H57A 0.9300
C58 C59 1.399(5)
C59 C60 1.389(5)
C59 C63 1.510(5)
C60 C61 1.387(6)
C60 H60A 0.9300
C61 C62 1.403(5)
C61 C64 1.515(5)
C63 H63A 0.9600
C63 H63B 0.9600
C63 H63C 0.9600
C64 H64A 0.9600
C64 H64B 0.9600
C64 H64C 0.9600
C65 O1 1.452(7)
C65 C66 1.517(7)
C65 H65A 0.9700
C65 H65B 0.9700
C66 C67 1.464(7)
C66 H66A 0.9700
C66 H66B 0.9700
C67 C68 1.487(7)
C67 H67A 0.9700
C67 H67B 0.9700
C68 O1 1.469(7)
C68 H68A 0.9700
C68 H68B 0.9700
C69 C70 1.478(9)
C69 O2 1.502(16)
C69 H69A 0.9700
C69 H69B 0.9700
C70 C71 1.499(9)
C70 H70A 0.9700
C70 H70B 0.9700
C71 C72 1.501(9)
C71 H71A 0.9700
C71 H71B 0.9700
C72 O2 1.510(11)
C72 H72A 0.9700
C72 H72B 0.9700
C65A C66A 1.507(9)
C65A O1A 1.490(9)
C65A H65C 0.9700
C65A H65D 0.9700
C66A C67A 1.491(9)
C66A H66C 0.9700
C66A H66D 0.9700
C67A C68A 1.519(9)
C67A H67C 0.9700
C67A H67D 0.9700
C68A O1A 1.497(9)
C68A H68C 0.9700
C68A H68D 0.9700
C69A C70A 1.514(9)
C69A O2A 1.570(12)
C69A H69C 0.9700
C69A H69D 0.9700
C70A C71A 1.506(8)
C70A H70C 0.9700
C70A H70D 0.9700
C71A C72A 1.508(9)
C71A H71C 0.9700
C71A H71D 0.9700
C72A O2A 1.395(12)
C72A H72C 0.9700
C72A H72D 0.9700

loop_
_geom_torsion_atom_site_label_1
_geom_torsion_atom_site_label_2
_geom_torsion_atom_site_label_3
_geom_torsion_atom_site_label_4
_geom_torsion
C6 C1 C2 C3 0.5(5)
C6 C1 C2 C62 -177.1(3)
C1 C2 C3 C4 0.0(5)
C62 C2 C3 C4 177.7(3)
C1 C2 C3 C7 -179.6(3)
C62 C2 C3 C7 -2.0(5)
C2 C3 C4 C5 -0.3(6)
C7 C3 C4 C5 179.3(3)
C3 C4 C5 C6 0.1(6)
C3 C4 C5 C8 -179.3(4)
C4 C5 C6 C1 0.5(5)
C8 C5 C6 C1 179.8(3)
C4 C5 C6 C10 -178.9(3)
C8 C5 C6 C10 0.4(5)
C2 C1 C6 C5 -0.8(5)
C2 C1 C6 C10 178.6(3)
C14 C9 C10 C11 1.2(6)
C14 C9 C10 C6 -174.8(4)
C5 C6 C10 C11 -83.0(5)
C1 C6 C10 C11 97.6(5)
C5 C6 C10 C9 92.9(5)
C1 C6 C10 C9 -86.6(5)
C9 C10 C11 C12 -1.3(6)
C6 C10 C11 C12 174.5(4)
C9 C10 C11 C15 178.3(4)
C6 C10 C11 C15 -5.9(6)
C10 C11 C12 C13 0.0(7)
C15 C11 C12 C13 -179.6(4)
C11 C12 C13 C14 1.5(7)
C11 C12 C13 C16 -178.8(4)
C10 C9 C14 C13 0.4(6)
C10 C9 C14 C18 180.0(4)
C12 C13 C14 C9 -1.7(6)
C16 C13 C14 C9 178.7(4)
C12 C13 C14 C18 178.7(4)
C16 C13 C14 C18 -1.0(6)
C22 C17 C18 C19 -0.7(6)
C22 C17 C18 C14 -179.1(3)
C9 C14 C18 C19 -97.3(5)
C13 C14 C18 C19 82.3(5)
C9 C14 C18 C17 81.0(5)
C13 C14 C18 C17 -99.4(5)
C17 C18 C19 C20 0.7(5)
C14 C18 C19 C20 179.0(3)
C17 C18 C19 C23 -178.1(4)
C14 C18 C19 C23 0.2(6)
C18 C19 C20 C21 0.4(6)
C23 C19 C20 C21 179.3(4)
C19 C20 C21 C22 -1.6(6)
C19 C20 C21 C24 179.1(4)
C20 C21 C22 C17 1.5(5)
C24 C21 C22 C17 -179.2(3)
C20 C21 C22 C26 -177.3(3)
C24 C21 C22 C26 2.1(6)
C18 C17 C22 C21 -0.4(6)
C18 C17 C22 C26 178.4(3)
C30 C25 C26 C27 1.7(6)
C30 C25 C26 C22 -177.1(4)
C21 C22 C26 C27 -84.3(5)
C17 C22 C26 C27 96.9(5)
C21 C22 C26 C25 94.5(5)
C17 C22 C26 C25 -84.3(5)
C25 C26 C27 C28 -0.9(6)
C22 C26 C27 C28 177.9(4)
C25 C26 C27 C31 179.7(4)
C22 C26 C27 C31 -1.4(6)
C26 C27 C28 C29 -0.6(7)
C31 C27 C28 C29 178.8(5)
C27 C28 C29 C30 1.2(7)
C27 C28 C29 C32 -177.9(5)
C28 C29 C30 C25 -0.4(7)
C32 C29 C30 C25 178.7(4)
C28 C29 C30 C34 179.9(4)
C32 C29 C30 C34 -1.1(7)
C26 C25 C30 C29 -1.1(6)
C26 C25 C30 C34 178.7(4)
C38 C33 C34 C35 -2.0(6)
C38 C33 C34 C30 178.1(4)
C29 C30 C34 C33 -98.9(5)
C25 C30 C34 C33 81.4(5)
C29 C30 C34 C35 81.2(6)
C25 C30 C34 C35 -98.6(5)
C33 C34 C35 C36 1.1(6)
C30 C34 C35 C36 -179.0(4)
C33 C34 C35 C39 -179.3(4)
C30 C34 C35 C39 0.6(6)
C34 C35 C36 C37 1.2(7)
C39 C35 C36 C37 -178.4(4)
C35 C36 C37 C38 -2.6(7)
C35 C36 C37 C40 175.7(4)
C34 C33 C38 C37 0.6(6)
C34 C33 C38 C42 179.2(4)
C36 C37 C38 C33 1.7(6)
C40 C37 C38 C33 -176.6(4)
C36 C37 C38 C42 -177.0(4)
C40 C37 C38 C42 4.8(7)
C46 C41 C42 C43 -0.9(6)
C46 C41 C42 C38 178.2(4)
C33 C38 C42 C43 89.9(5)
C37 C38 C42 C43 -91.5(6)
C33 C38 C42 C41 -89.1(5)
C37 C38 C42 C41 89.5(5)
C41 C42 C43 C44 1.2(7)
C38 C42 C43 C44 -177.8(4)
C41 C42 C43 C47 -178.6(4)
C38 C42 C43 C47 2.3(7)
C42 C43 C44 C45 -0.5(7)
C47 C43 C44 C45 179.4(5)
C43 C44 C45 C46 -0.7(7)
C43 C44 C45 C48 179.9(5)
C44 C45 C46 C41 1.0(6)
C48 C45 C46 C41 -179.5(4)
C44 C45 C46 C50 177.2(4)
C48 C45 C46 C50 -3.4(6)
C42 C41 C46 C45 -0.3(6)
C42 C41 C46 C50 -176.6(4)
C54 C49 C50 C51 2.7(5)
C54 C49 C50 C46 -175.0(3)
C45 C46 C50 C49 -77.1(5)
C41 C46 C50 C49 99.0(4)
C45 C46 C50 C51 105.4(5)
C41 C46 C50 C51 -78.5(5)
C49 C50 C51 C52 -1.2(5)
C46 C50 C51 C52 176.3(3)
C49 C50 C51 C55 177.5(3)
C46 C50 C51 C55 -5.0(6)
C50 C51 C52 C53 -0.8(5)
C55 C51 C52 C53 -179.5(3)
C51 C52 C53 C54 1.2(5)
C51 C52 C53 C56 -175.5(3)
C50 C49 C54 C53 -2.2(5)
C50 C49 C54 C58 174.6(3)
C52 C53 C54 C49 0.2(5)
C56 C53 C54 C49 177.0(3)
C52 C53 C54 C58 -176.5(3)
C56 C53 C54 C58 0.2(5)
C62 C57 C58 C59 -0.6(6)
C62 C57 C58 C54 178.2(4)
C49 C54 C58 C57 -90.4(4)
C53 C54 C58 C57 86.4(4)
C49 C54 C58 C59 88.4(4)
C53 C54 C58 C59 -94.8(5)
C57 C58 C59 C60 -0.2(6)
C54 C58 C59 C60 -178.9(4)
C57 C58 C59 C63 -179.8(4)
C54 C58 C59 C63 1.4(6)
C58 C59 C60 C61 1.0(6)
C63 C59 C60 C61 -179.3(4)
C59 C60 C61 C62 -1.2(6)
C59 C60 C61 C64 177.7(4)
C60 C61 C62 C57 0.5(6)
C64 C61 C62 C57 -178.4(4)
C60 C61 C62 C2 -176.4(4)
C64 C61 C62 C2 4.7(6)
C58 C57 C62 C61 0.4(6)
C58 C57 C62 C2 177.4(4)
C3 C2 C62 C61 86.2(5)
C1 C2 C62 C61 -96.2(5)
C3 C2 C62 C57 -90.7(5)
C1 C2 C62 C57 86.9(5)
O1 C65 C66 C67 26.8(12)
C65 C66 C67 C68 -14.7(13)
C66 C67 C68 O1 -2.3(14)
O2 C69 C70 C71 -32(3)
C69 C70 C71 C72 14(2)
C70 C71 C72 O2 7.5(18)
C66 C65 O1 C68 -28.1(11)
C67 C68 O1 C65 19.2(12)
C71 C72 O2 C69 -25.5(19)
C70 C69 O2 C72 35(2)
O1A C65A C66A C67A -4(3)
C65A C66A C67A C68A 10(3)
C66A C67A C68A O1A -11(3)
O2A C69A C70A C71A 40.7(12)
C69A C70A C71A C72A -15.8(15)
C70A C71A C72A O2A -19.0(19)
C66A C65A O1A C68A -3(3)
C67A C68A O1A C65A 9(3)
C71A C72A O2A C69A 43.8(17)
C70A C69A O2A C72A -52.4(14)
